data_2005194
loop_
_publ_author_name
'Matsumoto, S.'
'Kashino, S.'

_publ_section_title
;
 Sodium Hydrogen <small>L</small>-Tartrate
;
_journal_issue 8
_journal_name_full 'Acta Crystallographica Section C'
_journal_page_first 1948
_journal_page_last 1950
_journal_paper_doi 10.1107/S0108270196005288
_journal_volume 52
_journal_year 1996
_chemical_formula_iupac 'Na 1+, C4 H5 O6 1-'
_chemical_formula_moiety 'C4 H5 O6 Na'
_chemical_formula_sum 'C4 H5 Na O6'
_chemical_formula_weight 172.07
_chemical_name_systematic
;
sodium hydrogen L-tartrate
;
_space_group_IT_number 4
_symmetry_cell_setting monoclinic
_symmetry_space_group_name_Hall 'P 2yb'
_symmetry_space_group_name_H-M 'P 1 21 1'
_cell_angle_alpha 90
_cell_angle_beta 101.46(6)
_cell_angle_gamma 90
_cell_formula_units_Z 2
_cell_length_a 5.251(4)
_cell_length_b 7.782(4)
_cell_length_c 7.592(5)
_cell_measurement_reflns_used 25
_cell_measurement_temperature 295
_cell_measurement_theta_max 11.5
_cell_measurement_theta_min 9.5
_cell_volume 304.0(3)
_computing_cell_refinement 'MSC/AFC Data Collection and Refinement Software'
_computing_data_collection 'MSC/AFC Data Collection and Refinement Software (Rigaku Corporation, 1990)'
_computing_data_reduction 'TEXSAN (Molecular Structure Corporation, 1985)'
_computing_molecular_graphics 'ORTEPII (Johnson, 1976)'
_computing_publication_material TEXSAN
_computing_structure_refinement TEXSAN
_computing_structure_solution 'MITHRIL (Gilmore, 1984)'
_diffrn_ambient_temperature 295
_diffrn_measurement_device 'Rigaku AFC-5R'
_diffrn_measurement_method \w/2\q
_diffrn_radiation_monochromator graphite
_diffrn_radiation_source rortating_anode
_diffrn_radiation_type MoK\a
_diffrn_radiation_wavelength 0.71073
_diffrn_reflns_av_R_equivalents 0.007
_diffrn_reflns_limit_h_max 6
_diffrn_reflns_limit_h_min 0
_diffrn_reflns_limit_k_max 10
_diffrn_reflns_limit_k_min 0
_diffrn_reflns_limit_l_max 9
_diffrn_reflns_limit_l_min -9
_diffrn_reflns_number 820
_diffrn_reflns_theta_max 27.5
_diffrn_reflns_theta_min 3.0
_diffrn_standards_decay_% .59
_diffrn_standards_interval_count 97
_diffrn_standards_number 3
_exptl_absorpt_coefficient_mu 0.237
_exptl_absorpt_correction_T_max 1.00
_exptl_absorpt_correction_T_min 0.84
_exptl_absorpt_correction_type 'empirical via \y scan (North, Phillips & Mathews, 1968)'
_exptl_crystal_colour colourless
_exptl_crystal_density_diffrn 1.88
_exptl_crystal_density_method none
_exptl_crystal_description prismatic
_exptl_crystal_F_000 176.0
_exptl_crystal_size_max 0.58
_exptl_crystal_size_mid 0.28
_exptl_crystal_size_min 0.13
_refine_diff_density_max 0.26
_refine_diff_density_min -0.18
_refine_ls_abs_structure_details
;
the absolute configuration was assigned to agree with the known chirality
at C2 and C3 arising from the L-tartaric acid precursor
;
_refine_ls_extinction_coef 'g = 1.65 x 10^-4^'
_refine_ls_extinction_method 'I~corr~ = I~o~(1 + gI~c~)'
_refine_ls_goodness_of_fit_obs 2.18
_refine_ls_matrix_type full
_refine_ls_number_constraints 0
_refine_ls_number_parameters 120
_refine_ls_number_reflns 721
_refine_ls_number_restraints 0
_refine_ls_R_factor_obs 0.026
_refine_ls_shift/esd_max 0.51
_refine_ls_structure_factor_coef F
_refine_ls_weighting_details 'w = 1/\s^2^(F)'
_refine_ls_weighting_scheme calc
_refine_ls_wR_factor_obs 0.033
_reflns_number_observed 721
_reflns_number_total 745
_reflns_observed_criterion I>3\s(I)
_cod_data_source_file ab1342.cif
_cod_data_source_block str1
_cod_depositor_comments
;
The following automatic conversions were performed:

'_refine_ls_weighting_scheme' value 'w = 1/\s^2^(F)' was changed to
'calc'. New tag '_refine_ls_weighting_details' was created. The value
of the new tag was set to 'w = 1/\s^2^(F)'.

Automatic conversion script
Id: cif_fix_values 3143 2015-03-26 13:38:13Z robertas 
;
_cod_original_cell_volume 304.1(4)
_cod_original_sg_symbol_H-M 'P 21'
_cod_database_code 2005194

loop_
_symmetry_equiv_pos_as_xyz
x,y,z
-x,1/2+y,-z

loop_
_atom_site_aniso_label
_atom_site_aniso_U_11
_atom_site_aniso_U_22
_atom_site_aniso_U_33
_atom_site_aniso_U_12
_atom_site_aniso_U_13
_atom_site_aniso_U_23
_atom_site_aniso_type_symbol
Na 0.0191(4) 0.0283(5) 0.0251(4) -0.0009(3) 0.0071(3) -0.0012(4) Na
O1 0.0205(7) 0.0460(10) 0.0157(6) -0.0029(8) 0.0042(6) -0.0063(8) O
O2 0.0231(7) 0.0530(10) 0.0237(7) -0.0092(8) 0.0093(6) -0.0034(8) O
O3 0.0250(10) 0.0230(10) 0.0220(10) -0.0038(7) 0.0024(7) -0.0053(6) O
O4 0.0260(10) 0.0230(10) 0.0241(8) 0.0039(7) 0.0086(7) -0.0023(7) O
O5 0.0209(7) 0.0520(10) 0.0138(7) 0.0023(8) 0.0038(5) -0.0043(8) O
O6 0.0186(6) 0.0400(10) 0.0218(7) 0.0054(7) 0.0066(5) 0.0014(8) O
C1 0.0212(9) 0.0220(10) 0.0142(8) -0.0003(7) 0.0042(7) 0.0030(7) C
C2 0.0180(10) 0.0220(10) 0.0160(10) 0.0002(9) 0.0033(7) -0.0018(8) C
C3 0.0175(9) 0.0210(10) 0.0160(10) -0.0024(8) 0.0047(7) -0.0029(8) C
C4 0.0191(9) 0.0210(10) 0.0150(8) -0.0023(8) 0.0060(7) -0.0002(7) C

loop_
_atom_site_label
_atom_site_fract_x
_atom_site_fract_y
_atom_site_fract_z
_atom_site_B_iso_or_equiv
_atom_site_thermal_displace_type
_atom_site_occupancy
_atom_site_type_symbol
_atom_site_disorder_assembly
_atom_site_disorder_group
Na .1407(2) .4212 .7297(1) 1.88(3) Uij 1 Na . .
O1 .5709(3) .3953(3) .8863(2) 2.15(6) Uij 1 O . .
O2 .9773(3) .4782(3) .9961(2) 2.56(7) Uij 1 O . .
O3 .8414(4) .6065(3) 1.2971(2) 1.90(7) Uij 1 O . .
O4 .8440(3) .2211(3) 1.2988(2) 1.87(7) Uij 1 O . .
O5 .7160(3) .3503(3) 1.5988(2) 2.27(6) Uij 1 O . .
O6 .3123(3) .4087(3) 1.4573(2) 2.09(6) Uij 1 O . .
C1 .7546(4) .4566(3) 1.0118(2) 1.51(7) Uij 1 C . .
C2 .6628(4) .4976(4) 1.1857(3) 1.47(7) Uij 1 C . .
C3 .6213(4) .3275(4) 1.2797(3) 1.43(7) Uij 1 C . .
C4 .5404(4) .3654(3) 1.4588(3) 1.43(7) Uij 1 C . .
H1 .623(8) .365(7) .784(7) 2.2 Biso 0.58(2) H A 1
H2 .505(6) .552(4) 1.158(4) 1.8(5) Biso 1 H . .
H3 .482(5) .270(4) 1.204(3) 1.3(5) Biso 1 H . .
H4 .983(9) .585(6) 1.305(6) 5(1) Biso 1 H . .
H5 .967(8) .268(6) 1.366(5) 5(1) Biso 1 H . .
H6 .69(1) .34(1) 1.69(1) 2.2 Biso 0.42(2) H A 2

loop_
_atom_type_symbol
_atom_type_scat_dispersion_real
_atom_type_scat_dispersion_imag
_atom_type_scat_source
C .002 .002 International_Tables_Vol_IV_Table_2.3.1
H 0 0 International_Tables_Vol_IV_Table_2.3.1
O .008 .006 International_Tables_Vol_IV_Table_2.3.1
Na .030 .025 International_Tables_Vol_IV_Table_2.3.1

loop_
_geom_angle_atom_site_label_1
_geom_angle_atom_site_label_2
_geom_angle_atom_site_label_3
_geom_angle_site_symmetry_1
_geom_angle_site_symmetry_3
_geom_angle
_geom_angle_publ_flag
O1 Na O2 . 1_455 93.36(9) ?
O1 Na O3 . 2_647 84.69(7) ?
O1 Na O4 . 2_657 94.88(7) ?
O1 Na O5 . 1_454 160.82(9) ?
O1 Na O6 . 1_554 86.84(8) ?
O2 Na O3 1_455 2_647 106.31(8) ?
O2 Na O4 1_455 2_657 85.30(8) ?
O2 Na O5 1_455 1_454 86.03(9) ?
O2 Na O6 1_455 1_554 171.60(10) ?
O3 Na O4 2_647 2_657 168.38(7) ?
O3 Na O5 2_647 1_454 77.12(8) ?
O3 Na O6 2_647 1_554 82.08(7) ?
O4 Na O5 2_657 1_454 104.16(8) ?
O4 Na O6 2_657 1_554 86.31(7) ?
O5 Na O6 1_454 1_554 96.53(8) ?
O1 C1 O2 . . 124.6(2) yes
O1 C1 C2 . . 113.2(2) yes
O2 C1 C2 . . 122.2(2) yes
O3 C2 C1 . . 110.9(2) yes
O3 C2 C3 . . 112.1(2) yes
C1 C2 C3 . . 108.6(2) yes
O4 C3 C2 . . 111.1(2) yes
O4 C3 C4 . . 113.0(2) yes
C2 C3 C4 . . 109.6(2) yes
O5 C4 O6 . . 125.0(2) yes
O5 C4 C3 . . 116.3(2) yes
O6 C4 C3 . . 118.7(2) yes
C1 O1 H1 . . 115(3) ?
C2 O3 H4 . . 116(3) ?
C3 O4 H5 . . 110(3) ?
C4 O5 H6 . . 125(5) ?
O3 C2 H2 . . 109(2) ?
C1 C2 H2 . . 109(2) ?
C3 C2 H2 . . 107(2) ?
O4 C3 H3 . . 108(2) ?
C2 C3 H3 . . 107(2) ?
C4 C3 H3 . . 108.0(10) ?
O1 H1 O5 . 1_554 169(6) ?
O3 H4 O6 . 1_655 142(4) ?
O4 H5 O6 . 1_655 161(3) ?
O5 H6 O1 . 1_556 157(9) ?

loop_
_geom_bond_atom_site_label_1
_geom_bond_atom_site_label_2
_geom_bond_distance
_geom_bond_publ_flag
O1 C1 1.304(3) yes
O2 C1 1.210(3) yes
O3 C2 1.414(3) yes
O4 C3 1.417(3) yes
O5 C4 1.266(3) yes
O6 C4 1.242(3) yes
C1 C2 1.526(3) yes
C2 C3 1.540(3) yes
C3 C4 1.532(3) yes
O1 H1 0.90(6) ?
O3 H4 0.75(4) ?
O4 H5 0.82(4) ?
O5 H6 0.71(8) ?
C2 H2 0.92(3) ?
C3 H3 0.95(3) ?

loop_
_geom_contact_atom_site_label_1
_geom_contact_atom_site_label_2
_geom_contact_distance
_geom_contact_site_symmetry_2
Na O1 2.343(3) .
Na O2 2.390(2) 1_455
Na O3 2.461(2) 2_647
Na O4 2.347(2) 2_657
Na O5 2.320(3) 1_454
Na O6 2.417(2) 1_554
O1 O5 2.476(3) 1_554
O2 O4 3.209(3) 2_757
O2 O6 3.633(4) 1_655
O2 O3 3.882(3) 2_747
O2 O2 3.898(2) 2_757
O3 O6 2.961(3) 1_655
O3 O5 2.982(3) 2_758
O3 O6 3.203(3) 2_658
O3 O4 3.305(3) 2_758
O3 O5 3.703(3) 2_658
O4 O6 2.907(3) 1_655
O4 O6 3.258(3) 2_648
O4 O5 3.682(3) 2_748
O5 O6 3.462(4) 2_648
O5 O6 3.536(3) 1_655
H1 O5 1.59(6) 1_554
H4 O6 2.33(5) 1_655
H5 O6 2.11(4) 1_655
H6 O1 1.81(8) 1_556

loop_
_geom_torsion_atom_site_label_1
_geom_torsion_atom_site_label_2
_geom_torsion_atom_site_label_3
_geom_torsion_atom_site_label_4
_geom_torsion
O1 C1 C2 O3 -163.3(2)
O1 C1 C2 C3 73.0(2)
O2 C1 C2 O3 17.5(3)
O2 C1 C2 C3 -106.2(2)
O3 C2 C3 O4 -71.0(2)
O3 C2 C3 C4 54.6(2)
O4 C3 C2 C1 52.0(2)
O4 C3 C4 O5 22.7(3)
O4 C3 C4 O6 -157.7(2)
O5 C4 C3 C2 -101.8(2)
O6 C4 C3 C2 77.8(2)
C1 C2 C3 C4 177.5(2)
